data_7038399
loop_
_publ_author_name
'Visscher, A.'
'Bachmann, S.'
'Schnegelsberg, C.'
'Teuteberg, T.'
'Mata, R. A.'
'Stalke, D.'

_publ_section_title
;
 Highly selective and sensitive fluorescence detection of Zn(2+) and
 Cd(2+) ions by using an acridine sensor.
;
_journal_issue 13
_journal_name_full 'Dalton transactions (Cambridge, England : 2003)'
_journal_page_first 5689
_journal_page_last 5699
_journal_paper_doi 10.1039/c6dt00557h
_journal_volume 45
_journal_year 2016
_chemical_formula_moiety 'C22 H30 Br N4 O Zn, C3 H7 Br3 N O Zn'
_chemical_formula_sum 'C25 H37 Br4 N5 O2 Zn2'
_chemical_formula_weight 889.97
_space_group_crystal_system monoclinic
_space_group_IT_number 14
_space_group_name_Hall '-P 2ybc'
_space_group_name_H-M_alt 'P 1 21/c 1'
_symmetry_space_group_name_Hall '-P 2ybc'
_symmetry_space_group_name_H-M 'P 1 21/c 1'
_atom_sites_solution_hydrogens geom
_audit_creation_method SHELXL-2014/7
_audit_update_record
;
2015-04-23 deposited with the CCDC.
2016-02-11 downloaded from the CCDC.
;
_cell_angle_alpha 90
_cell_angle_beta 111.33(2)
_cell_angle_gamma 90
_cell_formula_units_Z 4
_cell_length_a 20.985(3)
_cell_length_b 9.749(2)
_cell_length_c 16.858(2)
_cell_measurement_reflns_used 9765
_cell_measurement_temperature 100(2)
_cell_measurement_theta_max 27.8225
_cell_measurement_theta_min 2.334
_cell_volume 3212.6(10)
_computing_cell_refinement 'SAINT V8.30C'
_computing_data_collection 'APEX2 v2012.2'
_computing_data_reduction 'SAINT V8.30C'
_computing_molecular_graphics 'XP Version 5.1'
_computing_publication_material 'XP Version 5.1'
_computing_structure_refinement 'SHELXL-2014/7 (Sheldrick, 2014)'
_computing_structure_solution 'SHELXT-2015 (Sheldrick, 2015)'
_diffrn_ambient_temperature 100(2)
_diffrn_measured_fraction_theta_full 0.999
_diffrn_measured_fraction_theta_max 0.999
_diffrn_measurement_device_type 'Bruker Smart APEX II Quazar'
_diffrn_measurement_method 'omega scans'
_diffrn_radiation_type MoK\a
_diffrn_radiation_wavelength 0.71073
_diffrn_reflns_av_R_equivalents 0.0355
_diffrn_reflns_av_unetI/netI 0.0108
_diffrn_reflns_Laue_measured_fraction_full 0.999
_diffrn_reflns_Laue_measured_fraction_max 0.999
_diffrn_reflns_limit_h_max 27
_diffrn_reflns_limit_h_min -27
_diffrn_reflns_limit_k_max 12
_diffrn_reflns_limit_k_min -12
_diffrn_reflns_limit_l_max 22
_diffrn_reflns_limit_l_min -22
_diffrn_reflns_number 194567
_diffrn_reflns_point_group_measured_fraction_full 0.999
_diffrn_reflns_point_group_measured_fraction_max 0.999
_diffrn_reflns_theta_full 25.242
_diffrn_reflns_theta_max 27.891
_diffrn_reflns_theta_min 1.042
_diffrn_source 'INCOATEC Mo Microsource'
_exptl_absorpt_coefficient_mu 6.499
_exptl_absorpt_correction_T_max 0.5631
_exptl_absorpt_correction_T_min 0.3815
_exptl_absorpt_correction_type multi-scan
_exptl_absorpt_process_details SADABS-2014/4
_exptl_crystal_colour yellow
_exptl_crystal_density_diffrn 1.840
_exptl_crystal_description block
_exptl_crystal_F_000 1752
_exptl_crystal_preparation Luminescent
_exptl_crystal_recrystallization_method 'Re-crystallisation from solvent: THF/DMF'
_exptl_crystal_size_max 0.212
_exptl_crystal_size_mid 0.179
_exptl_crystal_size_min 0.076
_refine_diff_density_max 1.419
_refine_diff_density_min -0.667
_refine_diff_density_rms 0.078
_refine_ls_extinction_method none
_refine_ls_goodness_of_fit_ref 1.046
_refine_ls_hydrogen_treatment constr
_refine_ls_matrix_type full
_refine_ls_number_parameters 351
_refine_ls_number_reflns 7674
_refine_ls_number_restraints 0
_refine_ls_restrained_S_all 1.046
_refine_ls_R_factor_all 0.0236
_refine_ls_R_factor_gt 0.0204
_refine_ls_shift/su_max 0.001
_refine_ls_shift/su_mean 0.000
_refine_ls_structure_factor_coef Fsqd
_refine_ls_weighting_details 'w=1/[\s^2^(Fo^2^)+(0.0285P)^2^+3.3288P] where P=(Fo^2^+2Fc^2^)/3'
_refine_ls_weighting_scheme calc
_refine_ls_wR_factor_gt 0.0528
_refine_ls_wR_factor_ref 0.0542
_reflns_Friedel_coverage 0.000
_reflns_number_gt 7009
_reflns_number_total 7674
_reflns_threshold_expression 'I > 2\s(I)'
_cod_data_source_file c6dt00557h2.cif
_cod_data_source_block Acr(CH2NMe2)2_ZnBr(dmf)
_cod_depositor_comments 'Adding full bibliography for 7038399--7038402.cif.'
_cod_database_code 7038399
_shelx_shelxl_version_number 2014/7
_shelx_space_group_comment
;
The symmetry employed for this shelxl refinement is uniquely defined
by the following loop, which should always be used as a source of
symmetry information in preference to the above space-group names.
They are only intended as comments.
;
_shelx_estimated_absorpt_t_min 0.340
_shelx_estimated_absorpt_t_max 0.638

loop_
_space_group_symop_operation_xyz
'x, y, z'
'-x, y+1/2, -z+1/2'
'-x, -y, -z'
'x, -y-1/2, z-1/2'

loop_
_atom_site_label
_atom_site_type_symbol
_atom_site_fract_x
_atom_site_fract_y
_atom_site_fract_z
_atom_site_U_iso_or_equiv
_atom_site_adp_type
_atom_site_occupancy
_atom_site_site_symmetry_order
_atom_site_calc_flag
_atom_site_refinement_flags_posn
_atom_site_refinement_flags_adp
Br1 Br 0.34194(2) 0.66238(2) 0.26731(2) 0.02274(5) Uani 1 1 d . .
Zn1 Zn 0.29950(2) 0.82163(2) 0.34473(2) 0.01432(5) Uani 1 1 d . .
N1 N 0.40984(8) 0.88846(17) 0.42322(10) 0.0165(3) Uani 1 1 d . .
C1 C 0.54852(10) 0.6489(2) 0.54575(14) 0.0257(4) Uani 1 1 d . .
H1 H 0.5931 0.6208 0.5503 0.031 Uiso 1 1 calc R U
C2 C 0.51903(11) 0.5917(2) 0.59717(14) 0.0285(5) Uani 1 1 d . .
H2 H 0.5429 0.5238 0.6374 0.034 Uiso 1 1 calc R U
C3 C 0.45251(11) 0.6330(2) 0.59110(13) 0.0254(4) Uani 1 1 d . .
H3 H 0.4328 0.5921 0.6279 0.030 Uiso 1 1 calc R U
C4 C 0.41593(10) 0.7299(2) 0.53379(12) 0.0198(4) Uani 1 1 d . .
C5 C 0.40325(10) 1.0638(2) 0.32194(13) 0.0203(4) Uani 1 1 d . .
C6 C 0.43184(11) 1.1295(2) 0.27098(14) 0.0260(4) Uani 1 1 d . .
H6 H 0.4074 1.2020 0.2351 0.031 Uiso 1 1 calc R U
C7 C 0.49712(12) 1.0918(2) 0.27048(15) 0.0290(5) Uani 1 1 d . .
H7 H 0.5156 1.1388 0.2343 0.035 Uiso 1 1 calc R U
C8 C 0.53321(11) 0.9891(2) 0.32121(15) 0.0264(5) Uani 1 1 d . .
H8 H 0.5769 0.9649 0.3206 0.032 Uiso 1 1 calc R U
C9 C 0.54123(10) 0.8132(2) 0.43091(14) 0.0237(4) Uani 1 1 d . .
H9 H 0.5848 0.7849 0.4317 0.028 Uiso 1 1 calc R U
C10 C 0.51339(10) 0.7508(2) 0.48480(13) 0.0209(4) Uani 1 1 d . .
C11 C 0.44601(9) 0.7916(2) 0.47881(12) 0.0174(4) Uani 1 1 d . .
C12 C 0.43949(9) 0.9538(2) 0.37475(12) 0.0179(4) Uani 1 1 d . .
C13 C 0.50597(10) 0.9173(2) 0.37556(13) 0.0217(4) Uani 1 1 d . .
C14 C 0.34839(10) 0.7823(2) 0.53330(12) 0.0197(4) Uani 1 1 d . .
H14A H 0.3403 0.7441 0.5833 0.024 Uiso 1 1 calc R U
H14B H 0.3511 0.8833 0.5397 0.024 Uiso 1 1 calc R U
N2 N 0.28851(8) 0.74726(17) 0.45462(10) 0.0170(3) Uani 1 1 d . .
C15 C 0.22663(10) 0.8047(2) 0.46570(13) 0.0228(4) Uani 1 1 d . .
H15A H 0.2316 0.9043 0.4733 0.034 Uiso 1 1 calc R U
H15B H 0.2213 0.7635 0.5160 0.034 Uiso 1 1 calc R U
H15C H 0.1862 0.7841 0.4152 0.034 Uiso 1 1 calc R U
C16 C 0.28079(11) 0.5955(2) 0.44650(14) 0.0227(4) Uani 1 1 d . .
H16A H 0.2782 0.5574 0.4990 0.034 Uiso 1 1 calc R U
H16B H 0.3203 0.5562 0.4366 0.034 Uiso 1 1 calc R U
H16C H 0.2388 0.5730 0.3985 0.034 Uiso 1 1 calc R U
C17 C 0.33775(10) 1.1138(2) 0.32913(13) 0.0206(4) Uani 1 1 d . .
H17A H 0.3454 1.1284 0.3900 0.025 Uiso 1 1 calc R U
H17B H 0.3258 1.2036 0.3001 0.025 Uiso 1 1 calc R U
N3 N 0.27862(8) 1.01815(17) 0.29191(10) 0.0178(3) Uani 1 1 d . .
C18 C 0.21970(10) 1.0817(2) 0.30704(15) 0.0257(4) Uani 1 1 d . .
H18A H 0.2313 1.0953 0.3683 0.039 Uiso 1 1 calc R U
H18B H 0.1798 1.0213 0.2849 0.039 Uiso 1 1 calc R U
H18C H 0.2091 1.1705 0.2779 0.039 Uiso 1 1 calc R U
C19 C 0.26191(12) 1.0083(2) 0.19838(13) 0.0268(4) Uani 1 1 d . .
H19A H 0.2998 0.9640 0.1874 0.040 Uiso 1 1 calc R U
H19B H 0.2547 1.1005 0.1736 0.040 Uiso 1 1 calc R U
H19C H 0.2202 0.9538 0.1726 0.040 Uiso 1 1 calc R U
O1 O 0.19188(7) 0.77362(16) 0.27357(9) 0.0215(3) Uani 1 1 d . .
C20 C 0.16991(10) 0.7081(2) 0.20569(13) 0.0202(4) Uani 1 1 d . .
H20 H 0.1976 0.6365 0.1975 0.024 Uiso 1 1 calc R U
N4 N 0.11032(8) 0.73200(18) 0.14408(11) 0.0191(3) Uani 1 1 d . .
C21 C 0.08904(11) 0.6534(2) 0.06489(13) 0.0265(4) Uani 1 1 d . .
H21A H 0.0438 0.6134 0.0540 0.040 Uiso 1 1 calc R U
H21B H 0.1221 0.5798 0.0699 0.040 Uiso 1 1 calc R U
H21C H 0.0869 0.7141 0.0177 0.040 Uiso 1 1 calc R U
C22 C 0.06551(10) 0.8432(2) 0.14899(14) 0.0230(4) Uani 1 1 d . .
H22A H 0.0819 0.8806 0.2069 0.034 Uiso 1 1 calc R U
H22B H 0.0189 0.8081 0.1346 0.034 Uiso 1 1 calc R U
H22C H 0.0656 0.9156 0.1087 0.034 Uiso 1 1 calc R U
Zn2 Zn 0.15733(2) 0.26469(2) 0.00710(2) 0.01705(5) Uani 1 1 d . .
Br2 Br 0.12078(2) 0.03168(2) -0.02196(2) 0.02144(5) Uani 1 1 d . .
Br3 Br 0.27627(2) 0.30631(3) 0.05007(2) 0.03254(6) Uani 1 1 d . .
Br4 Br 0.08716(2) 0.41766(2) -0.10030(2) 0.02151(5) Uani 1 1 d . .
O2 O 0.13164(8) 0.30907(15) 0.10968(9) 0.0232(3) Uani 1 1 d . .
N5 N 0.05500(9) 0.28977(18) 0.17532(11) 0.0200(3) Uani 1 1 d . .
C23 C 0.07905(10) 0.2570(2) 0.11579(12) 0.0199(4) Uani 1 1 d . .
H23 H 0.0551 0.1898 0.0750 0.024 Uiso 1 1 calc R U
C24 C 0.08753(12) 0.3933(2) 0.23944(13) 0.0261(4) Uani 1 1 d . .
H24A H 0.0929 0.3578 0.2959 0.039 Uiso 1 1 calc R U
H24B H 0.0590 0.4760 0.2277 0.039 Uiso 1 1 calc R U
H24C H 0.1326 0.4159 0.2380 0.039 Uiso 1 1 calc R U
C25 C -0.00779(11) 0.2266(2) 0.17708(14) 0.0261(4) Uani 1 1 d . .
H25A H 0.0013 0.1847 0.2330 0.039 Uiso 1 1 calc R U
H25B H -0.0234 0.1560 0.1328 0.039 Uiso 1 1 calc R U
H25C H -0.0433 0.2969 0.1666 0.039 Uiso 1 1 calc R U

loop_
_atom_site_aniso_label
_atom_site_aniso_U_11
_atom_site_aniso_U_22
_atom_site_aniso_U_33
_atom_site_aniso_U_23
_atom_site_aniso_U_13
_atom_site_aniso_U_12
Br1 0.01762(9) 0.02999(11) 0.02007(10) -0.00623(8) 0.00619(7) 0.00418(8)
Zn1 0.01146(10) 0.01821(11) 0.01285(10) -0.00064(8) 0.00387(8) 0.00121(7)
N1 0.0115(7) 0.0200(8) 0.0156(7) -0.0045(6) 0.0023(6) 0.0002(6)
C1 0.0163(9) 0.0268(11) 0.0250(10) -0.0087(8) -0.0032(8) 0.0061(8)
C2 0.0259(11) 0.0258(11) 0.0230(10) -0.0028(8) -0.0039(8) 0.0090(9)
C3 0.0257(10) 0.0286(11) 0.0168(9) -0.0002(8) 0.0016(8) 0.0043(9)
C4 0.0174(9) 0.0241(10) 0.0140(9) -0.0034(7) 0.0010(7) 0.0025(7)
C5 0.0165(9) 0.0199(9) 0.0243(10) -0.0055(8) 0.0073(8) -0.0042(7)
C6 0.0279(11) 0.0226(10) 0.0292(11) -0.0023(8) 0.0124(9) -0.0059(8)
C7 0.0282(11) 0.0303(12) 0.0350(12) -0.0082(9) 0.0191(10) -0.0114(9)
C8 0.0192(10) 0.0303(11) 0.0338(11) -0.0139(9) 0.0145(9) -0.0092(8)
C9 0.0121(8) 0.0277(10) 0.0284(11) -0.0139(8) 0.0042(8) -0.0013(7)
C10 0.0125(8) 0.0226(10) 0.0218(10) -0.0102(8) -0.0006(7) 0.0010(7)
C11 0.0130(8) 0.0203(9) 0.0148(8) -0.0068(7) 0.0001(7) 0.0003(7)
C12 0.0135(8) 0.0202(9) 0.0189(9) -0.0067(7) 0.0047(7) -0.0035(7)
C13 0.0142(9) 0.0250(10) 0.0256(10) -0.0118(8) 0.0069(8) -0.0058(7)
C14 0.0196(9) 0.0269(10) 0.0118(8) -0.0005(7) 0.0049(7) 0.0041(8)
N2 0.0142(7) 0.0213(8) 0.0157(7) -0.0007(6) 0.0055(6) 0.0021(6)
C15 0.0190(9) 0.0292(11) 0.0234(10) 0.0011(8) 0.0117(8) 0.0050(8)
C16 0.0230(10) 0.0209(10) 0.0245(10) 0.0023(8) 0.0089(8) -0.0001(8)
C17 0.0175(9) 0.0180(9) 0.0247(10) 0.0005(8) 0.0059(8) 0.0000(7)
N3 0.0142(7) 0.0211(8) 0.0175(8) 0.0000(6) 0.0050(6) 0.0008(6)
C18 0.0182(9) 0.0261(11) 0.0323(11) 0.0013(9) 0.0086(8) 0.0054(8)
C19 0.0287(11) 0.0306(11) 0.0178(10) 0.0040(8) 0.0045(8) -0.0027(9)
O1 0.0137(6) 0.0285(8) 0.0195(7) -0.0025(6) 0.0028(5) -0.0010(5)
C20 0.0148(8) 0.0211(9) 0.0231(10) -0.0001(8) 0.0052(7) -0.0014(7)
N4 0.0153(7) 0.0215(8) 0.0184(8) -0.0007(6) 0.0037(6) -0.0030(6)
C21 0.0236(10) 0.0313(11) 0.0201(10) -0.0068(9) 0.0027(8) -0.0066(9)
C22 0.0157(9) 0.0248(10) 0.0267(10) 0.0030(8) 0.0057(8) 0.0017(8)
Zn2 0.01341(10) 0.01945(11) 0.01792(11) 0.00093(8) 0.00525(8) -0.00044(8)
Br2 0.02214(10) 0.01889(9) 0.02264(10) -0.00037(7) 0.00736(8) 0.00022(7)
Br3 0.01336(9) 0.04214(13) 0.03835(13) 0.01573(10) 0.00493(9) -0.00227(8)
Br4 0.01786(9) 0.02119(10) 0.02264(10) 0.00153(7) 0.00397(7) 0.00010(7)
O2 0.0233(7) 0.0265(7) 0.0208(7) -0.0022(6) 0.0093(6) -0.0016(6)
N5 0.0218(8) 0.0208(8) 0.0176(8) 0.0003(6) 0.0072(7) 0.0003(7)
C23 0.0218(9) 0.0193(9) 0.0165(9) 0.0009(7) 0.0046(7) 0.0025(7)
C24 0.0328(11) 0.0259(11) 0.0206(10) -0.0048(8) 0.0110(9) -0.0017(9)
C25 0.0244(10) 0.0319(11) 0.0242(10) 0.0011(9) 0.0116(9) -0.0011(9)

loop_
_atom_type_symbol
_atom_type_description
_atom_type_scat_dispersion_real
_atom_type_scat_dispersion_imag
_atom_type_scat_source
C C 0.0033 0.0016 'International Tables Vol C Tables 4.2.6.8 and 6.1.1.4'
H H 0.0000 0.0000 'International Tables Vol C Tables 4.2.6.8 and 6.1.1.4'
N N 0.0061 0.0033 'International Tables Vol C Tables 4.2.6.8 and 6.1.1.4'
O O 0.0106 0.0060 'International Tables Vol C Tables 4.2.6.8 and 6.1.1.4'
Zn Zn 0.2839 1.4301 'International Tables Vol C Tables 4.2.6.8 and 6.1.1.4'
Br Br -0.2901 2.4595 'International Tables Vol C Tables 4.2.6.8 and 6.1.1.4'

loop_
_geom_angle_atom_site_label_1
_geom_angle_atom_site_label_2
_geom_angle_atom_site_label_3
_geom_angle
N2 Zn1 N3 128.68(6)
N2 Zn1 O1 89.25(6)
N3 Zn1 O1 87.01(6)
N2 Zn1 N1 90.05(6)
N3 Zn1 N1 89.81(6)
O1 Zn1 N1 175.31(6)
N2 Zn1 Br1 116.27(5)
N3 Zn1 Br1 115.04(5)
O1 Zn1 Br1 94.40(4)
N1 Zn1 Br1 90.06(4)
C11 N1 C12 118.79(16)
C11 N1 Zn1 113.22(13)
C12 N1 Zn1 111.91(12)
C2 C1 C10 120.71(19)
C1 C2 C3 120.2(2)
C4 C3 C2 122.0(2)
C3 C4 C11 118.75(19)
C3 C4 C14 121.56(19)
C11 C4 C14 119.41(17)
C6 C5 C12 119.15(18)
C6 C5 C17 121.31(19)
C12 C5 C17 119.30(17)
C5 C6 C7 121.7(2)
C8 C7 C6 120.4(2)
C7 C8 C13 120.36(19)
C10 C9 C13 120.68(18)
C9 C10 C1 123.16(19)
C9 C10 C11 118.07(19)
C1 C10 C11 118.8(2)
N1 C11 C4 118.30(17)
N1 C11 C10 122.16(18)
C4 C11 C10 119.54(18)
N1 C12 C5 118.28(17)
N1 C12 C13 122.46(18)
C5 C12 C13 119.26(18)
C9 C13 C8 123.21(19)
C9 C13 C12 117.65(19)
C8 C13 C12 119.1(2)
N2 C14 C4 114.39(15)
C15 N2 C16 108.34(16)
C15 N2 C14 107.02(15)
C16 N2 C14 109.64(15)
C15 N2 Zn1 111.46(12)
C16 N2 Zn1 107.96(12)
C14 N2 Zn1 112.36(12)
N3 C17 C5 114.02(16)
C18 N3 C19 108.59(16)
C18 N3 C17 106.44(16)
C19 N3 C17 108.94(16)
C18 N3 Zn1 111.58(13)
C19 N3 Zn1 108.90(13)
C17 N3 Zn1 112.30(12)
C20 O1 Zn1 125.28(13)
O1 C20 N4 124.07(19)
C20 N4 C22 122.10(17)
C20 N4 C21 120.81(18)
C22 N4 C21 116.94(17)
O2 Zn2 Br3 106.21(5)
O2 Zn2 Br2 102.22(4)
Br3 Zn2 Br2 116.712(12)
O2 Zn2 Br4 103.30(4)
Br3 Zn2 Br4 114.496(19)
Br2 Zn2 Br4 111.944(19)
C23 O2 Zn2 119.81(13)
C23 N5 C24 121.90(18)
C23 N5 C25 120.72(18)
C24 N5 C25 117.34(17)
O2 C23 N5 123.92(19)

loop_
_geom_bond_atom_site_label_1
_geom_bond_atom_site_label_2
_geom_bond_distance
Br1 Zn1 2.3983(4)
Zn1 N2 2.0789(16)
Zn1 N3 2.0909(17)
Zn1 O1 2.1882(14)
Zn1 N1 2.3039(16)
N1 C11 1.352(3)
N1 C12 1.353(3)
C1 C2 1.355(3)
C1 C10 1.426(3)
C2 C3 1.420(3)
C3 C4 1.370(3)
C4 C11 1.430(3)
C4 C14 1.504(3)
C5 C6 1.372(3)
C5 C12 1.425(3)
C5 C17 1.504(3)
C6 C7 1.422(3)
C7 C8 1.354(4)
C8 C13 1.428(3)
C9 C10 1.387(3)
C9 C13 1.394(3)
C10 C11 1.437(3)
C12 C13 1.435(3)
C14 N2 1.498(2)
N2 C15 1.487(2)
N2 C16 1.489(3)
C17 N3 1.496(2)
N3 C18 1.486(2)
N3 C19 1.489(3)
O1 C20 1.243(2)
C20 N4 1.324(3)
N4 C22 1.457(3)
N4 C21 1.462(3)
Zn2 O2 2.0361(15)
Zn2 Br3 2.3674(5)
Zn2 Br2 2.3907(5)
Zn2 Br4 2.3939(5)
O2 C23 1.253(3)
N5 C23 1.316(3)
N5 C24 1.455(3)
N5 C25 1.464(3)

loop_
_geom_torsion_atom_site_label_1
_geom_torsion_atom_site_label_2
_geom_torsion_atom_site_label_3
_geom_torsion_atom_site_label_4
_geom_torsion
C10 C1 C2 C3 -0.1(3)
C1 C2 C3 C4 0.3(3)
C2 C3 C4 C11 -0.3(3)
C2 C3 C4 C14 -174.27(19)
C12 C5 C6 C7 -0.9(3)
C17 C5 C6 C7 173.42(19)
C5 C6 C7 C8 -0.3(3)
C6 C7 C8 C13 0.3(3)
C13 C9 C10 C1 -176.70(19)
C13 C9 C10 C11 3.0(3)
C2 C1 C10 C9 179.6(2)
C2 C1 C10 C11 -0.1(3)
C12 N1 C11 C4 175.82(17)
Zn1 N1 C11 C4 -49.8(2)
C12 N1 C11 C10 -3.4(3)
Zn1 N1 C11 C10 130.95(16)
C3 C4 C11 N1 -179.17(18)
C14 C4 C11 N1 -5.1(3)
C3 C4 C11 C10 0.1(3)
C14 C4 C11 C10 174.17(17)
C9 C10 C11 N1 -0.4(3)
C1 C10 C11 N1 179.33(17)
C9 C10 C11 C4 -179.62(18)
C1 C10 C11 C4 0.1(3)
C11 N1 C12 C5 -174.54(17)
Zn1 N1 C12 C5 50.6(2)
C11 N1 C12 C13 4.7(3)
Zn1 N1 C12 C13 -130.22(16)
C6 C5 C12 N1 -178.66(18)
C17 C5 C12 N1 6.9(3)
C6 C5 C12 C13 2.1(3)
C17 C5 C12 C13 -172.37(17)
C10 C9 C13 C8 177.33(19)
C10 C9 C13 C12 -1.9(3)
C7 C8 C13 C9 -178.2(2)
C7 C8 C13 C12 0.9(3)
N1 C12 C13 C9 -2.1(3)
C5 C12 C13 C9 177.12(18)
N1 C12 C13 C8 178.68(18)
C5 C12 C13 C8 -2.1(3)
C3 C4 C14 N2 -114.8(2)
C11 C4 C14 N2 71.3(2)
C4 C14 N2 C15 179.14(17)
C4 C14 N2 C16 61.8(2)
C4 C14 N2 Zn1 -58.2(2)
C6 C5 C17 N3 112.7(2)
C12 C5 C17 N3 -72.9(2)
C5 C17 N3 C18 178.32(17)
C5 C17 N3 C19 -64.8(2)
C5 C17 N3 Zn1 55.95(19)
Zn1 O1 C20 N4 -146.10(16)
O1 C20 N4 C22 2.6(3)
O1 C20 N4 C21 178.01(19)
Zn2 O2 C23 N5 -173.27(15)
C24 N5 C23 O2 1.2(3)
C25 N5 C23 O2 178.55(19)
